data_4513464
loop_
_publ_author_name
'Kamali, Naghmeh'
'Aljohani, Marwah'
'McArdle, Patrick'
'Erxleben, Andrea'

_publ_section_title
;
 Hydrogen Bonding Networks and Solid-State Conversions in Benzamidinium
 Salts
;
_journal_issue 8
_journal_name_full 'Crystal Growth &amp; Design'
_journal_page_first 3905
_journal_paper_doi 10.1021/acs.cgd.5b00529
_journal_volume 15
_journal_year 2015
_chemical_formula_sum 'C10 H12 N2 O4'
_chemical_formula_weight 224.22
_chemical_name_systematic
; 
 ? 
;
_space_group_IT_number 2
_symmetry_cell_setting triclinic
_symmetry_space_group_name_Hall '-P 1'
_symmetry_space_group_name_H-M 'P -1'
_atom_sites_solution_hydrogens difmap
_atom_sites_solution_primary direct
_atom_sites_solution_secondary difmap
_audit_creation_method SHELXL-97
_cell_angle_alpha 87.095(8)
_cell_angle_beta 89.016(8)
_cell_angle_gamma 75.137(8)
_cell_formula_units_Z 2
_cell_length_a 5.5336(5)
_cell_length_b 8.9229(9)
_cell_length_c 10.9447(11)
_cell_measurement_reflns_used 3452
_cell_measurement_temperature 293(2)
_cell_measurement_theta_max 26.37
_cell_measurement_theta_min 3.73
_cell_volume 521.65(9)
_computing_cell_refinement
;
CrysAlisPro, Oxford Diffraction Ltd.,
Version 1.171.33.31 (release 08-01-2009 CrysAlis171 .NET)
(compiled Jan  8 2009,16:24:04)
;
_computing_data_collection
;
CrysAlisPro, Oxford Diffraction Ltd.,
Version 1.171.33.31 (release 08-01-2009 CrysAlis171 .NET)
(compiled Jan  8 2009,16:24:04)
;
_computing_data_reduction
;
CrysAlisPro, Oxford Diffraction Ltd.,
Version 1.171.33.31 (release 08-01-2009 CrysAlis171 .NET)
(compiled Jan  8 2009,16:24:04)
;
_computing_structure_refinement 'SHELXL-97 (Sheldrick, 1997)'
_computing_structure_solution 'SHELXS-97 (Sheldrick, 1990)'
_diffrn_ambient_temperature 293(2)
_diffrn_detector_area_resol_mean 16.1048
_diffrn_measured_fraction_theta_full 0.996
_diffrn_measured_fraction_theta_max 0.996
_diffrn_measurement_device_type 'Goniometer KM4/Xcalibur, detector: Sapphire3'
_diffrn_radiation_monochromator graphite
_diffrn_radiation_source 'Enhance (Mo) X-ray Source'
_diffrn_radiation_type MoK\a
_diffrn_radiation_wavelength 0.71073
_diffrn_reflns_av_R_equivalents 0.0223
_diffrn_reflns_av_sigmaI/netI 0.0505
_diffrn_reflns_limit_h_max 5
_diffrn_reflns_limit_h_min -6
_diffrn_reflns_limit_k_max 11
_diffrn_reflns_limit_k_min -10
_diffrn_reflns_limit_l_max 13
_diffrn_reflns_limit_l_min -13
_diffrn_reflns_number 3452
_diffrn_reflns_theta_full 26.37
_diffrn_reflns_theta_max 26.37
_diffrn_reflns_theta_min 3.73
_exptl_absorpt_coefficient_mu 0.112
_exptl_absorpt_correction_T_max 0.9889
_exptl_absorpt_correction_T_min 0.9780
_exptl_absorpt_correction_type multi-scan
_exptl_absorpt_process_details
;
CrysAlis RED, Oxford Diffraction Ltd.,
Version 1.171.33.31 (release 08-01-2009 CrysAlis171 .NET)
(compiled Jan  8 2009,16:24:04)
Empirical absorption correction using spherical harmonics,
 implemented in SCALE3 ABSPACK scaling algorithm.
;
_exptl_crystal_colour colourless
_exptl_crystal_density_diffrn 1.427
_exptl_crystal_density_method 'not measured'
_exptl_crystal_description block
_exptl_crystal_F_000 236
_exptl_crystal_size_max 0.20
_exptl_crystal_size_mid 0.20
_exptl_crystal_size_min 0.10
_refine_diff_density_max 0.204
_refine_diff_density_min -0.207
_refine_diff_density_rms 0.043
_refine_ls_extinction_method none
_refine_ls_goodness_of_fit_ref 1.024
_refine_ls_hydrogen_treatment refall
_refine_ls_matrix_type full
_refine_ls_number_parameters 182
_refine_ls_number_reflns 2120
_refine_ls_number_restraints 0
_refine_ls_restrained_S_all 1.024
_refine_ls_R_factor_all 0.0843
_refine_ls_R_factor_gt 0.0516
_refine_ls_shift/su_max 0.000
_refine_ls_shift/su_mean 0.000
_refine_ls_structure_factor_coef Fsqd
_refine_ls_weighting_details 'calc w=1/[\s^2^(Fo^2^)+(0.0566P)^2^+0.0655P] where P=(Fo^2^+2Fc^2^)/3'
_refine_ls_weighting_scheme calc
_refine_ls_wR_factor_gt 0.1159
_refine_ls_wR_factor_ref 0.1369
_reflns_number_gt 1406
_reflns_number_total 2120
_reflns_threshold_expression >2sigma(I)
_cod_data_source_file cg5b00529_si_002.cif
_cod_data_source_block bzamH.malo
_cod_depositor_comments 'Adding full bibliography for 4513461--4513471.cif.'
_cod_original_sg_symbol_H-M P-1
_cod_database_code 4513464

loop_
_symmetry_equiv_pos_as_xyz
'x, y, z'
'-x, -y, -z'

loop_
_atom_site_label
_atom_site_type_symbol
_atom_site_fract_x
_atom_site_fract_y
_atom_site_fract_z
_atom_site_U_iso_or_equiv
_atom_site_adp_type
_atom_site_occupancy
_atom_site_symmetry_multiplicity
_atom_site_calc_flag
N1 N 0.0140(4) 0.6517(2) 0.17324(19) 0.0478(5) Uani 1 1 d
H1A H -0.042(4) 0.718(3) 0.106(2) 0.057 Uiso 1 1 d
H1B H 0.113(4) 0.677(3) 0.229(2) 0.057 Uiso 1 1 d
N2 N -0.2362(3) 0.5047(2) 0.11492(17) 0.0437(5) Uani 1 1 d
H2A H -0.301(4) 0.576(3) 0.053(2) 0.052 Uiso 1 1 d
H2B H -0.296(4) 0.420(3) 0.126(2) 0.052 Uiso 1 1 d
O1 O -0.4957(3) 0.7224(2) -0.08994(14) 0.0591(5) Uani 1 1 d
O2 O -0.1997(3) 0.8274(2) -0.03665(15) 0.0654(6) Uani 1 1 d
O3 O -0.1148(3) 1.0497(2) -0.14846(17) 0.0658(6) Uani 1 1 d
O4 O -0.3699(3) 1.1819(2) -0.28797(15) 0.0649(5) Uani 1 1 d
C1 C 0.0130(3) 0.4204(2) 0.29764(17) 0.0316(5) Uani 1 1 d
C2 C -0.1098(4) 0.3077(3) 0.3309(2) 0.0430(5) Uani 1 1 d
H2 H -0.244(4) 0.298(3) 0.282(2) 0.052 Uiso 1 1 d
C3 C -0.0359(4) 0.2102(3) 0.4331(2) 0.0527(6) Uani 1 1 d
H3 H -0.128(4) 0.135(3) 0.458(2) 0.063 Uiso 1 1 d
C4 C 0.1615(4) 0.2229(3) 0.5023(2) 0.0501(6) Uani 1 1 d
H4 H 0.215(4) 0.153(3) 0.573(2) 0.060 Uiso 1 1 d
C5 C 0.2868(4) 0.3336(3) 0.4696(2) 0.0467(6) Uani 1 1 d
H5 H 0.425(4) 0.346(3) 0.518(2) 0.056 Uiso 1 1 d
C6 C 0.2132(4) 0.4320(3) 0.36782(19) 0.0414(5) Uani 1 1 d
H6 H 0.298(4) 0.510(3) 0.3471(19) 0.050 Uiso 1 1 d
C7 C -0.0725(3) 0.5293(2) 0.19121(17) 0.0329(5) Uani 1 1 d
C8 C -0.3834(4) 0.8239(2) -0.10196(18) 0.0372(5) Uani 1 1 d
C9 C -0.4632(4) 0.9529(3) -0.1999(2) 0.0370(5) Uani 1 1 d
H9A H -0.634(4) 1.004(3) -0.1865(18) 0.044 Uiso 1 1 d
H9B H -0.464(4) 0.909(2) -0.275(2) 0.044 Uiso 1 1 d
C10 C -0.3133(4) 1.0717(2) -0.21549(18) 0.0397(5) Uani 1 1 d
H1C H -0.119(6) 0.951(5) -0.092(3) 0.122(12) Uiso 1 1 d

loop_
_atom_site_aniso_label
_atom_site_aniso_U_11
_atom_site_aniso_U_22
_atom_site_aniso_U_33
_atom_site_aniso_U_23
_atom_site_aniso_U_13
_atom_site_aniso_U_12
N1 0.0626(12) 0.0407(11) 0.0480(12) 0.0153(9) -0.0217(9) -0.0297(9)
N2 0.0574(11) 0.0360(11) 0.0434(11) 0.0125(9) -0.0203(8) -0.0238(9)
O1 0.0743(11) 0.0541(11) 0.0621(11) 0.0160(9) -0.0167(8) -0.0430(9)
O2 0.0808(12) 0.0576(11) 0.0683(12) 0.0307(9) -0.0467(9) -0.0404(9)
O3 0.0683(11) 0.0563(11) 0.0855(13) 0.0284(10) -0.0417(9) -0.0426(9)
O4 0.0805(11) 0.0563(11) 0.0648(12) 0.0322(9) -0.0258(8) -0.0352(9)
C1 0.0341(10) 0.0301(10) 0.0313(10) 0.0010(8) -0.0039(7) -0.0097(8)
C2 0.0457(12) 0.0412(13) 0.0457(13) 0.0113(10) -0.0106(9) -0.0195(10)
C3 0.0596(15) 0.0490(15) 0.0532(15) 0.0185(12) -0.0081(11) -0.0238(12)
C4 0.0571(14) 0.0476(15) 0.0397(13) 0.0130(11) -0.0072(10) -0.0052(11)
C5 0.0485(13) 0.0498(14) 0.0405(13) 0.0000(11) -0.0135(9) -0.0095(11)
C6 0.0446(12) 0.0393(13) 0.0435(13) 0.0024(10) -0.0080(9) -0.0172(9)
C7 0.0358(10) 0.0302(11) 0.0352(11) -0.0001(9) -0.0043(8) -0.0131(8)
C8 0.0447(11) 0.0334(11) 0.0374(11) 0.0017(9) -0.0057(8) -0.0173(9)
C9 0.0381(12) 0.0386(12) 0.0379(12) 0.0048(10) -0.0120(9) -0.0167(9)
C10 0.0473(12) 0.0367(12) 0.0378(12) 0.0060(10) -0.0097(9) -0.0164(9)

loop_
_atom_type_symbol
_atom_type_description
_atom_type_scat_dispersion_real
_atom_type_scat_dispersion_imag
_atom_type_scat_source
C C 0.0033 0.0016 'International Tables Vol C Tables 4.2.6.8 and 6.1.1.4'
H H 0.0000 0.0000 'International Tables Vol C Tables 4.2.6.8 and 6.1.1.4'
N N 0.0061 0.0033 'International Tables Vol C Tables 4.2.6.8 and 6.1.1.4'
O O 0.0106 0.0060 'International Tables Vol C Tables 4.2.6.8 and 6.1.1.4'

loop_
_geom_angle_atom_site_label_1
_geom_angle_atom_site_label_2
_geom_angle_atom_site_label_3
_geom_angle
C7 N1 H1A 118.4(15)
C7 N1 H1B 120.9(15)
H1A N1 H1B 120(2)
C7 N2 H2A 120.9(15)
C7 N2 H2B 120.0(15)
H2A N2 H2B 119(2)
C8 O2 H1C 102.6(14)
C10 O3 H1C 103.9(18)
C2 C1 C6 118.68(19)
C2 C1 C7 120.48(17)
C6 C1 C7 120.82(18)
C3 C2 C1 120.4(2)
C3 C2 H2 120.6(14)
C1 C2 H2 119.0(13)
C4 C3 C2 120.5(2)
C4 C3 H3 119.6(14)
C2 C3 H3 119.8(14)
C3 C4 C5 119.7(2)
C3 C4 H4 120.3(15)
C5 C4 H4 120.0(15)
C4 C5 C6 120.1(2)
C4 C5 H5 121.0(14)
C6 C5 H5 118.8(14)
C5 C6 C1 120.6(2)
C5 C6 H6 119.6(13)
C1 C6 H6 119.8(13)
N1 C7 N2 119.36(19)
N1 C7 C1 120.06(17)
N2 C7 C1 120.58(18)
O1 C8 O2 123.2(2)
O1 C8 C9 119.80(18)
O2 C8 C9 116.99(18)
C10 C9 C8 118.20(17)
C10 C9 H9A 109.6(13)
C8 C9 H9A 108.3(12)
C10 C9 H9B 107.5(13)
C8 C9 H9B 108.7(13)
H9A C9 H9B 103.7(17)
O4 C10 O3 120.6(2)
O4 C10 C9 122.51(18)
O3 C10 C9 116.85(18)

loop_
_geom_bond_atom_site_label_1
_geom_bond_atom_site_label_2
_geom_bond_distance
N1 C7 1.305(3)
N1 H1A 0.92(2)
N1 H1B 0.90(2)
N2 C7 1.309(2)
N2 H2A 0.92(2)
N2 H2B 0.90(2)
O1 C8 1.224(2)
O2 C8 1.260(2)
O2 H1C 1.40(4)
O3 C10 1.299(2)
O3 H1C 1.06(4)
O4 C10 1.211(2)
C1 C2 1.383(3)
C1 C6 1.387(3)
C1 C7 1.481(3)
C2 C3 1.382(3)
C2 H2 0.95(2)
C3 C4 1.371(3)
C3 H3 0.97(2)
C4 C5 1.375(3)
C4 H4 0.97(2)
C5 C6 1.382(3)
C5 H5 0.97(2)
C6 H6 0.95(2)
C8 C9 1.516(3)
C9 C10 1.506(3)
C9 H9A 0.95(2)
C9 H9B 0.93(2)
